data_2204661
loop_
_publ_author_name
'Liang-Zhong Xu'
'Hai-Bin Song'
'Jin-Hong Liu'
'Kai Li'
'Guo-Dong Shi'

_publ_section_title
;
 1-(4-Chlorophenyl)-3-(1<i>H</i>-1,2,4-triazol-1-yl)propan-1-one
;
_journal_issue 12
_journal_name_full 'Acta Crystallographica Section E'
_journal_page_first o2404
_journal_page_last o2405
_journal_paper_doi 10.1107/S160053680402985X
_journal_volume 60
_journal_year 2004
_chemical_formula_iupac 'C11 H10 Cl N3 O'
_chemical_formula_moiety 'C11 H10 Cl N3 O'
_chemical_formula_sum 'C11 H10 Cl N3 O'
_chemical_formula_weight 235.67
_chemical_name_systematic
;
1-(4-Chlorophenyl)-3-(1H-1,2,4-triazol-1-yl)propan-1-one
;
_space_group_IT_number 2
_symmetry_cell_setting triclinic
_symmetry_space_group_name_Hall '-P 1'
_symmetry_space_group_name_H-M 'P -1'
_atom_sites_solution_hydrogens geom
_atom_sites_solution_primary direct
_atom_sites_solution_secondary difmap
_cell_angle_alpha 95.838(3)
_cell_angle_beta 107.625(3)
_cell_angle_gamma 104.906(3)
_cell_formula_units_Z 4
_cell_length_a 10.1244(19)
_cell_length_b 10.571(2)
_cell_length_c 11.508(2)
_cell_measurement_reflns_used 2229
_cell_measurement_temperature 293(2)
_cell_measurement_theta_max 25.66
_cell_measurement_theta_min 2.49
_cell_volume 1112.6(4)
_computing_cell_refinement SMART
_computing_data_collection 'SMART (Bruker, 1998)'
_computing_data_reduction 'SAINT (Bruker, 1999)'
_computing_molecular_graphics 'SHELXTL (Bruker, 1999)'
_computing_publication_material SHELXTL
_computing_structure_refinement 'SHELXL97 (Sheldrick, 1997)'
_computing_structure_solution 'SHELXS97 (Sheldrick, 1997)'
_diffrn_ambient_temperature 293(2)
_diffrn_measured_fraction_theta_full 0.995
_diffrn_measured_fraction_theta_max 0.995
_diffrn_measurement_device_type 'Bruker SMART CCD area-detector'
_diffrn_measurement_method '\f and \w scans'
_diffrn_radiation_monochromator graphite
_diffrn_radiation_source 'fine-focus sealed tube'
_diffrn_radiation_type MoK\a
_diffrn_radiation_wavelength 0.71073
_diffrn_reflns_av_R_equivalents 0.0198
_diffrn_reflns_av_sigmaI/netI 0.0380
_diffrn_reflns_limit_h_max 12
_diffrn_reflns_limit_h_min -9
_diffrn_reflns_limit_k_max 12
_diffrn_reflns_limit_k_min -12
_diffrn_reflns_limit_l_max 11
_diffrn_reflns_limit_l_min -13
_diffrn_reflns_number 5862
_diffrn_reflns_theta_full 25.01
_diffrn_reflns_theta_max 25.01
_diffrn_reflns_theta_min 2.03
_exptl_absorpt_coefficient_mu 0.324
_exptl_absorpt_correction_T_max 0.962
_exptl_absorpt_correction_T_min 0.904
_exptl_absorpt_correction_type multi-scan
_exptl_absorpt_process_details '(SADABS; Sheldrick, 1996)'
_exptl_crystal_colour ' colorless '
_exptl_crystal_density_diffrn 1.407
_exptl_crystal_density_meas ?
_exptl_crystal_density_method 'not measured'
_exptl_crystal_description ' prism '
_exptl_crystal_F_000 488
_exptl_crystal_size_max 0.20
_exptl_crystal_size_mid 0.18
_exptl_crystal_size_min 0.12
_refine_diff_density_max 0.232
_refine_diff_density_min -0.308
_refine_ls_extinction_method none
_refine_ls_goodness_of_fit_ref 1.028
_refine_ls_hydrogen_treatment constr
_refine_ls_matrix_type full
_refine_ls_number_parameters 289
_refine_ls_number_reflns 3905
_refine_ls_number_restraints 0
_refine_ls_restrained_S_all 1.028
_refine_ls_R_factor_all 0.0629
_refine_ls_R_factor_gt 0.0395
_refine_ls_shift/su_max 0.000
_refine_ls_shift/su_mean 0.000
_refine_ls_structure_factor_coef Fsqd
_refine_ls_weighting_details 'calc w=1/[\s^2^(Fo^2^)+(0.0508P)^2^+0.3475P] where P=(Fo^2^+2Fc^2^)/3'
_refine_ls_weighting_scheme calc
_refine_ls_wR_factor_gt 0.0991
_refine_ls_wR_factor_ref 0.1148
_reflns_number_gt 2846
_reflns_number_total 3905
_reflns_threshold_expression I>2\s(I)
_cod_data_source_file cv6414.cif
_cod_data_source_block I
_cod_depositor_comments
;
The following automatic conversions were performed:
'_symmetry_cell_setting' value 'Triclinic' changed to 'triclinic'
according to '/home/saulius/struct/CIF-dictionaries/cif_core.dic'
dictionary named 'cif_core.dic' version 2.4.1 from
2010-06-29.

'_geom_bond_publ_flag' value 'YES' changed to 'yes' according
to '/home/saulius/struct/CIF-dictionaries/cif_core.dic' dictionary named
'cif_core.dic' version 2.4.1 from 2010-06-29 (18
times).

'_geom_bond_publ_flag' value 'NO' changed to 'no' according to
'/home/saulius/struct/CIF-dictionaries/cif_core.dic' dictionary named
'cif_core.dic' version 2.4.1 from 2010-06-29 (35
times).

'_geom_angle_publ_flag' value 'YES' changed to 'yes' according to
'/home/saulius/struct/CIF-dictionaries/cif_core.dic' dictionary named
'cif_core.dic' version 2.4.1 from 2010-06-29 (10
times).

'_geom_angle_publ_flag' value 'NO' changed to 'no' according to
'/home/saulius/struct/CIF-dictionaries/cif_core.dic' dictionary named
'cif_core.dic' version 2.4.1 from 2010-06-29 (78
times).

'_geom_torsion_publ_flag' value 'NO' changed to 'no' according to
'/home/saulius/struct/CIF-dictionaries/cif_core.dic' dictionary named
'cif_core.dic' version 2.4.1 from 2010-06-29 (52 times).

Automatic conversion script
Id: cif_fix_enum 1527 2010-12-29 10:47:43Z saulius 

The following automatic conversions were performed:

'_symmetry_cell_setting' value 'Triclinic' changed to 'triclinic'
according to /home/saulius/struct/CIF-dictionaries/cif_core.dic
dictionary named 'cif_core.dic' version 2.4.1 from
2010-06-29.

'_geom_bond_publ_flag' value 'YES' changed to 'yes'
according to /home/saulius/struct/CIF-dictionaries/cif_core.dic
dictionary named 'cif_core.dic' version 2.4.1 from 2010-06-29 (18
times).

'_geom_bond_publ_flag' value 'NO' changed to 'no' according
to /home/saulius/struct/CIF-dictionaries/cif_core.dic dictionary
named 'cif_core.dic' version 2.4.1 from 2010-06-29 (35
times).

'_geom_angle_publ_flag' value 'YES' changed to 'yes'
according to /home/saulius/struct/CIF-dictionaries/cif_core.dic
dictionary named 'cif_core.dic' version 2.4.1 from 2010-06-29 (10
times).

'_geom_angle_publ_flag' value 'NO' changed to 'no' according
to /home/saulius/struct/CIF-dictionaries/cif_core.dic dictionary
named 'cif_core.dic' version 2.4.1 from 2010-06-29 (78
times).

'_geom_torsion_publ_flag' value 'NO' changed to 'no'
according to /home/saulius/struct/CIF-dictionaries/cif_core.dic
dictionary named 'cif_core.dic' version 2.4.1 from 2010-06-29 (52
times).

Automatic conversion script
Id: cif_fix_values 1715 2011-07-08 13:25:40Z adriana 

The following automatic conversions were performed:

'_exptl_crystal_density_meas' value 'NONE' was changed to '?' - the
value is perceived as not measured.

Automatic conversion script
Id: cif_fix_values 3008 2015-01-20 13:52:24Z robertas 
;
_cod_original_sg_symbol_Hall ' -P 1 '
_cod_original_sg_symbol_H-M P-1
_cod_database_code 2204661
_cod_database_fobs_code 2204661

loop_
_symmetry_equiv_pos_as_xyz
'x, y, z'
'-x, -y, -z'

loop_
_atom_site_label
_atom_site_fract_x
_atom_site_fract_y
_atom_site_fract_z
_atom_site_U_iso_or_equiv
_atom_site_adp_type
_atom_site_calc_flag
_atom_site_refinement_flags
_atom_site_occupancy
_atom_site_type_symbol
Cl1 0.17021(7) 0.44227(7) 0.32368(6) 0.0607(2) Uani d . 1 Cl
O1 0.8372(2) 0.86284(17) 0.48045(18) 0.0627(5) Uani d . 1 O
N1 1.1200(2) 0.7823(2) 0.58165(18) 0.0473(5) Uani d . 1 N
N2 1.1605(3) 0.6810(2) 0.6299(2) 0.0595(6) Uani d . 1 N
N3 1.1974(3) 0.8509(2) 0.7830(2) 0.0662(7) Uani d . 1 N
C1 0.5512(3) 0.7250(2) 0.4405(2) 0.0496(6) Uani d . 1 C
H1 0.5890 0.8128 0.4842 0.060 Uiso calc R 1 H
C2 0.4081(3) 0.6567(3) 0.4183(2) 0.0523(6) Uani d . 1 C
H2 0.3500 0.6968 0.4480 0.063 Uiso calc R 1 H
C3 0.3521(3) 0.5280(2) 0.3515(2) 0.0439(6) Uani d . 1 C
C4 0.4367(3) 0.4669(2) 0.3089(2) 0.0529(7) Uani d . 1 C
H4 0.3975 0.3798 0.2639 0.064 Uiso calc R 1 H
C5 0.5809(3) 0.5359(2) 0.3333(2) 0.0509(6) Uani d . 1 C
H5 0.6390 0.4943 0.3051 0.061 Uiso calc R 1 H
C6 0.6404(3) 0.6661(2) 0.3993(2) 0.0390(5) Uani d . 1 C
C7 0.7951(3) 0.7457(2) 0.4299(2) 0.0447(6) Uani d . 1 C
C8 0.8985(3) 0.6810(3) 0.3970(2) 0.0489(6) Uani d . 1 C
H8A 0.8686 0.6570 0.3073 0.059 Uiso calc R 1 H
H8B 0.8923 0.5993 0.4296 0.059 Uiso calc R 1 H
C9 1.0550(3) 0.7693(3) 0.4472(2) 0.0571(7) Uani d . 1 C
H9A 1.1113 0.7323 0.4063 0.069 Uiso calc R 1 H
H9B 1.0590 0.8572 0.4280 0.069 Uiso calc R 1 H
C10 1.2058(3) 0.7288(3) 0.7497(3) 0.0647(8) Uani d . 1 C
H10 1.2417 0.6806 0.8084 0.078 Uiso calc R 1 H
C11 1.1424(3) 0.8803(3) 0.6735(3) 0.0594(7) Uani d . 1 C
H11 1.1220 0.9600 0.6622 0.071 Uiso calc R 1 H
Cl2 0.48649(9) 0.02533(7) 0.33472(6) 0.0689(2) Uani d . 1 Cl
O2 0.0723(2) 0.20184(18) -0.15487(15) 0.0548(5) Uani d . 1 O
N4 -0.2478(2) 0.34816(19) -0.08274(17) 0.0429(5) Uani d . 1 N
N5 -0.2092(2) 0.4715(2) -0.0128(2) 0.0530(5) Uani d . 1 N
N6 -0.4434(2) 0.3627(2) -0.0472(2) 0.0588(6) Uani d . 1 N
C12 0.1369(3) 0.1225(2) 0.1507(2) 0.0397(5) Uani d . 1 C
H12 0.0517 0.1290 0.1623 0.048 Uiso calc R 1 H
C13 0.2354(3) 0.0815(2) 0.2398(2) 0.0458(6) Uani d . 1 C
H13 0.2163 0.0593 0.3105 0.055 Uiso calc R 1 H
C14 0.3615(3) 0.0743(2) 0.2216(2) 0.0455(6) Uani d . 1 C
C15 0.3912(3) 0.1039(2) 0.1167(2) 0.0512(6) Uani d . 1 C
H15 0.4770 0.0980 0.1059 0.061 Uiso calc R 1 H
C16 0.2914(3) 0.1424(2) 0.0278(2) 0.0471(6) Uani d . 1 C
H16 0.3093 0.1608 -0.0443 0.056 Uiso calc R 1 H
C17 0.1648(2) 0.1540(2) 0.0445(2) 0.0376(5) Uani d . 1 C
C18 0.0611(3) 0.1994(2) -0.0528(2) 0.0395(5) Uani d . 1 C
C19 -0.0542(3) 0.2433(2) -0.0200(2) 0.0409(5) Uani d . 1 C
H19A -0.0088 0.3109 0.0556 0.049 Uiso calc R 1 H
H19B -0.1190 0.1678 -0.0034 0.049 Uiso calc R 1 H
C20 -0.1423(3) 0.2991(2) -0.1209(2) 0.0460(6) Uani d . 1 C
H20A -0.0775 0.3715 -0.1411 0.055 Uiso calc R 1 H
H20B -0.1931 0.2300 -0.1951 0.055 Uiso calc R 1 H
C21 -0.3861(3) 0.2866(3) -0.1008(3) 0.0554(7) Uani d . 1 C
H21 -0.4363 0.2003 -0.1459 0.066 Uiso calc R 1 H
C22 -0.3303(3) 0.4742(3) 0.0046(2) 0.0531(7) Uani d . 1 C
H22 -0.3377 0.5485 0.0499 0.064 Uiso calc R 1 H

loop_
_atom_site_aniso_label
_atom_site_aniso_U_11
_atom_site_aniso_U_22
_atom_site_aniso_U_33
_atom_site_aniso_U_12
_atom_site_aniso_U_13
_atom_site_aniso_U_23
Cl1 0.0446(4) 0.0663(5) 0.0594(4) 0.0038(3) 0.0109(3) 0.0161(3)
O1 0.0544(12) 0.0407(11) 0.0856(13) 0.0076(9) 0.0199(10) 0.0115(9)
N1 0.0453(12) 0.0517(12) 0.0485(12) 0.0151(10) 0.0179(10) 0.0192(10)
N2 0.0677(16) 0.0565(14) 0.0571(14) 0.0270(12) 0.0169(12) 0.0163(11)
N3 0.0755(18) 0.0696(16) 0.0528(14) 0.0250(14) 0.0192(13) 0.0106(12)
C1 0.0465(15) 0.0403(13) 0.0509(14) 0.0122(12) 0.0048(12) -0.0005(11)
C2 0.0426(15) 0.0564(16) 0.0519(15) 0.0182(13) 0.0088(12) -0.0004(12)
C3 0.0408(14) 0.0471(14) 0.0374(12) 0.0081(11) 0.0068(11) 0.0148(11)
C4 0.0557(17) 0.0346(13) 0.0603(16) 0.0063(12) 0.0165(14) 0.0036(11)
C5 0.0556(17) 0.0448(15) 0.0563(15) 0.0174(13) 0.0238(13) 0.0073(12)
C6 0.0440(14) 0.0356(12) 0.0365(12) 0.0120(11) 0.0109(11) 0.0124(10)
C7 0.0504(15) 0.0413(14) 0.0426(13) 0.0130(12) 0.0138(12) 0.0179(11)
C8 0.0518(16) 0.0597(16) 0.0391(13) 0.0164(13) 0.0194(12) 0.0160(11)
C9 0.0529(17) 0.0764(19) 0.0493(15) 0.0190(14) 0.0242(13) 0.0244(13)
C10 0.071(2) 0.072(2) 0.0549(17) 0.0268(16) 0.0172(15) 0.0250(15)
C11 0.0652(19) 0.0519(16) 0.0644(18) 0.0211(14) 0.0226(15) 0.0151(14)
Cl2 0.0726(5) 0.0716(5) 0.0578(4) 0.0403(4) 0.0015(4) 0.0094(3)
O2 0.0601(12) 0.0714(12) 0.0459(10) 0.0290(10) 0.0251(9) 0.0232(9)
N4 0.0417(12) 0.0440(11) 0.0456(11) 0.0170(9) 0.0135(9) 0.0134(9)
N5 0.0494(14) 0.0447(13) 0.0619(13) 0.0149(10) 0.0160(11) 0.0049(10)
N6 0.0495(14) 0.0553(14) 0.0785(16) 0.0193(12) 0.0279(13) 0.0161(12)
C12 0.0393(13) 0.0370(12) 0.0423(13) 0.0110(10) 0.0141(11) 0.0075(10)
C13 0.0549(16) 0.0417(13) 0.0387(13) 0.0132(12) 0.0139(12) 0.0094(10)
C14 0.0475(15) 0.0366(13) 0.0464(14) 0.0161(11) 0.0064(12) 0.0028(10)
C15 0.0416(15) 0.0531(16) 0.0608(16) 0.0180(12) 0.0175(13) 0.0100(12)
C16 0.0474(15) 0.0521(15) 0.0460(14) 0.0163(12) 0.0200(12) 0.0129(11)
C17 0.0379(13) 0.0296(11) 0.0422(13) 0.0063(10) 0.0126(11) 0.0070(9)
C18 0.0404(14) 0.0343(12) 0.0422(13) 0.0070(10) 0.0148(11) 0.0105(10)
C19 0.0439(14) 0.0408(13) 0.0391(12) 0.0141(11) 0.0134(11) 0.0115(10)
C20 0.0469(15) 0.0511(14) 0.0452(13) 0.0202(12) 0.0171(12) 0.0134(11)
C21 0.0467(16) 0.0450(15) 0.0699(18) 0.0100(13) 0.0186(14) 0.0061(13)
C22 0.0561(17) 0.0502(16) 0.0601(16) 0.0256(14) 0.0213(14) 0.0129(12)

loop_
_atom_type_symbol
_atom_type_description
_atom_type_scat_dispersion_real
_atom_type_scat_dispersion_imag
_atom_type_scat_source
C C 0.0033 0.0016 'International Tables Vol C Tables 4.2.6.8 and 6.1.1.4'
H H 0.0000 0.0000 'International Tables Vol C Tables 4.2.6.8 and 6.1.1.4'
N N 0.0061 0.0033 'International Tables Vol C Tables 4.2.6.8 and 6.1.1.4'
O O 0.0106 0.0060 'International Tables Vol C Tables 4.2.6.8 and 6.1.1.4'
Cl Cl 0.1484 0.1585 'International Tables Vol C Tables 4.2.6.8 and 6.1.1.4'

loop_
_geom_angle_atom_site_label_1
_geom_angle_atom_site_label_2
_geom_angle_atom_site_label_3
_geom_angle
_geom_angle_publ_flag
C11 N1 N2 109.2(2) yes
C11 N1 C9 130.1(2) yes
N2 N1 C9 120.6(2) yes
C10 N2 N1 101.6(2) yes
C11 N3 C10 101.2(2) yes
C2 C1 C6 121.4(2) no
C2 C1 H1 119.3 no
C6 C1 H1 119.3 no
C1 C2 C3 119.1(2) no
C1 C2 H2 120.5 no
C3 C2 H2 120.5 no
C4 C3 C2 121.2(2) no
C4 C3 Cl1 120.20(19) no
C2 C3 Cl1 118.6(2) no
C3 C4 C5 119.3(2) no
C3 C4 H4 120.3 no
C5 C4 H4 120.3 no
C4 C5 C6 121.0(2) no
C4 C5 H5 119.5 no
C6 C5 H5 119.5 no
C1 C6 C5 118.2(2) no
C1 C6 C7 118.1(2) no
C5 C6 C7 123.7(2) no
O1 C7 C6 120.0(2) no
O1 C7 C8 120.4(2) no
C6 C7 C8 119.6(2) no
C7 C8 C9 113.3(2) no
C7 C8 H8A 108.9 no
C9 C8 H8A 108.9 no
C7 C8 H8B 108.9 no
C9 C8 H8B 108.9 no
H8A C8 H8B 107.7 no
N1 C9 C8 112.3(2) no
N1 C9 H9A 109.2 no
C8 C9 H9A 109.2 no
N1 C9 H9B 109.2 no
C8 C9 H9B 109.2 no
H9A C9 H9B 107.9 no
N2 C10 N3 116.4(2) no
N2 C10 H10 121.8 no
N3 C10 H10 121.8 no
N3 C11 N1 111.6(2) no
N3 C11 H11 124.2 no
N1 C11 H11 124.2 no
C21 N4 N5 108.9(2) yes
C21 N4 C20 129.7(2) yes
N5 N4 C20 121.3(2) yes
C22 N5 N4 102.2(2) yes
C21 N6 C22 101.8(2) yes
C13 C12 C17 120.4(2) no
C13 C12 H12 119.8 no
C17 C12 H12 119.8 no
C14 C13 C12 118.8(2) no
C14 C13 H13 120.6 no
C12 C13 H13 120.6 no
C13 C14 C15 121.9(2) no
C13 C14 Cl2 118.82(19) no
C15 C14 Cl2 119.3(2) no
C14 C15 C16 118.8(2) no
C14 C15 H15 120.6 no
C16 C15 H15 120.6 no
C15 C16 C17 120.9(2) no
C15 C16 H16 119.5 no
C17 C16 H16 119.5 no
C16 C17 C12 119.2(2) no
C16 C17 C18 119.2(2) no
C12 C17 C18 121.7(2) no
O2 C18 C19 121.3(2) no
O2 C18 C17 120.6(2) no
C19 C18 C17 118.08(19) no
C18 C19 C20 113.11(18) no
C18 C19 H19A 109.0 no
C20 C19 H19A 109.0 no
C18 C19 H19B 109.0 no
C20 C19 H19B 109.0 no
H19A C19 H19B 107.8 no
N4 C20 C19 111.57(18) no
N4 C20 H20A 109.3 no
C19 C20 H20A 109.3 no
N4 C20 H20B 109.3 no
C19 C20 H20B 109.3 no
H20A C20 H20B 108.0 no
N6 C21 N4 111.4(2) no
N6 C21 H21 124.3 no
N4 C21 H21 124.3 no
N5 C22 N6 115.6(2) no
N5 C22 H22 122.2 no
N6 C22 H22 122.2 no

loop_
_geom_bond_atom_site_label_1
_geom_bond_atom_site_label_2
_geom_bond_distance
_geom_bond_publ_flag
Cl1 C3 1.743(2) no
O1 C7 1.219(3) yes
N1 C11 1.324(3) yes
N1 N2 1.354(3) yes
N1 C9 1.462(3) no
N2 C10 1.313(3) yes
N3 C11 1.319(3) yes
N3 C10 1.339(4) yes
C1 C2 1.374(4) no
C1 C6 1.384(3) no
C1 H1 0.9300 no
C2 C3 1.374(3) no
C2 H2 0.9300 no
C3 C4 1.366(3) no
C4 C5 1.380(4) no
C4 H4 0.9300 no
C5 C6 1.385(3) no
C5 H5 0.9300 no
C6 C7 1.488(3) yes
C7 C8 1.504(3) no
C8 C9 1.513(4) yes
C8 H8A 0.9700 no
C8 H8B 0.9700 no
C9 H9A 0.9700 no
C9 H9B 0.9700 no
C10 H10 0.9300 no
C11 H11 0.9300 no
Cl2 C14 1.743(2) no
O2 C18 1.216(3) yes
N4 C21 1.325(3) yes
N4 N5 1.354(3) yes
N4 C20 1.457(3) yes
N5 C22 1.308(3) yes
N6 C21 1.311(3) yes
N6 C22 1.343(3) yes
C12 C13 1.388(3) no
C12 C17 1.388(3) no
C12 H12 0.9300 no
C13 C14 1.374(4) no
C13 H13 0.9300 no
C14 C15 1.377(3) no
C15 C16 1.379(3) no
C15 H15 0.9300 no
C16 C17 1.386(3) no
C16 H16 0.9300 no
C17 C18 1.498(3) yes
C18 C19 1.494(3) yes
C19 C20 1.509(3) yes
C19 H19A 0.9700 no
C19 H19B 0.9700 no
C20 H20A 0.9700 no
C20 H20B 0.9700 no
C21 H21 0.9300 no
C22 H22 0.9300 no

loop_
_geom_torsion_atom_site_label_1
_geom_torsion_atom_site_label_2
_geom_torsion_atom_site_label_3
_geom_torsion_atom_site_label_4
_geom_torsion
_geom_torsion_publ_flag
C11 N1 N2 C10 -0.4(3) no
C9 N1 N2 C10 -177.2(2) no
C6 C1 C2 C3 -1.3(4) no
C1 C2 C3 C4 1.0(4) no
C1 C2 C3 Cl1 -179.90(19) no
C2 C3 C4 C5 0.0(4) no
Cl1 C3 C4 C5 -179.14(19) no
C3 C4 C5 C6 -0.6(4) no
C2 C1 C6 C5 0.7(3) no
C2 C1 C6 C7 -178.5(2) no
C4 C5 C6 C1 0.3(4) no
C4 C5 C6 C7 179.4(2) no
C1 C6 C7 O1 -6.1(3) no
C5 C6 C7 O1 174.7(2) no
C1 C6 C7 C8 174.4(2) no
C5 C6 C7 C8 -4.8(3) no
O1 C7 C8 C9 7.3(3) no
C6 C7 C8 C9 -173.22(19) no
C11 N1 C9 C8 -100.8(3) no
N2 N1 C9 C8 75.3(3) no
C7 C8 C9 N1 73.1(3) no
N1 N2 C10 N3 0.4(3) no
C11 N3 C10 N2 -0.2(4) no
C10 N3 C11 N1 -0.1(3) no
N2 N1 C11 N3 0.3(3) no
C9 N1 C11 N3 176.7(2) no
C21 N4 N5 C22 -0.6(3) no
C20 N4 N5 C22 -177.6(2) no
C17 C12 C13 C14 0.8(3) no
C12 C13 C14 C15 -1.4(4) no
C12 C13 C14 Cl2 178.99(17) no
C13 C14 C15 C16 0.3(4) no
Cl2 C14 C15 C16 179.94(19) no
C14 C15 C16 C17 1.3(4) no
C15 C16 C17 C12 -1.9(3) no
C15 C16 C17 C18 178.5(2) no
C13 C12 C17 C16 0.8(3) no
C13 C12 C17 C18 -179.6(2) no
C16 C17 C18 O2 13.8(3) no
C12 C17 C18 O2 -165.8(2) no
C16 C17 C18 C19 -165.2(2) no
C12 C17 C18 C19 15.2(3) no
O2 C18 C19 C20 -4.6(3) no
C17 C18 C19 C20 174.4(2) no
C21 N4 C20 C19 -93.5(3) no
N5 N4 C20 C19 82.8(3) no
C18 C19 C20 N4 -176.58(19) no
C22 N6 C21 N4 -0.1(3) no
N5 N4 C21 N6 0.4(3) no
C20 N4 C21 N6 177.1(2) no
N4 N5 C22 N6 0.6(3) no
C21 N6 C22 N5 -0.3(3) no

loop_
_cod_related_entry_id
_cod_related_entry_database
_cod_related_entry_code
1 ChemSpider 24733447
